data_1560372
loop_
_publ_author_name
'Stubbe, Jessica'
'Suhr, Simon'
'Beerhues, Julia'
'N\"o\&sler, Maite'
'Sarkar, Biprajit'

_publ_section_title
;
 The transformations of a methylene-bridged bis-triazolium salt: a
 mesoionic carbene based metallocage and analogues of TCNE and NacNac
;
_journal_issue 9
_journal_name_full 'Chemical Science'
_journal_page_first 3170
_journal_page_last 3178
_journal_paper_doi 10.1039/D0SC06957D
_journal_volume 12
_journal_year 2021
_chemical_formula_sum 'C9 H16 B2 F8 N6'
_chemical_formula_weight 381.90
_space_group_crystal_system triclinic
_space_group_IT_number 2
_space_group_name_Hall '-P 1'
_space_group_name_H-M_alt 'P -1'
_atom_sites_solution_hydrogens geom
_audit_creation_method SHELXL-2014/7
_audit_update_record
;
2020-08-24 deposited with the CCDC.	2021-02-02 downloaded from the CCDC.
;
_cell_angle_alpha 90.304(4)
_cell_angle_beta 91.835(6)
_cell_angle_gamma 105.407(4)
_cell_formula_units_Z 2
_cell_length_a 7.1669(8)
_cell_length_b 9.7427(14)
_cell_length_c 11.6885(15)
_cell_measurement_reflns_used 2720
_cell_measurement_temperature 100(2)
_cell_measurement_theta_max 26.414
_cell_measurement_theta_min 2.763
_cell_volume 786.33(18)
_computing_cell_refinement 'APEX2 (Bruker, 2012)'
_computing_data_collection 'APEX2 (Bruker, 2012)'
_computing_data_reduction 'Saint + (Bruker, 2009)'
_computing_molecular_graphics 'Diamond 3D, Version 4.0 (Brandenburg, 2014)'
_computing_publication_material shelxle
_computing_structure_refinement 'SHELXL-2014/7 (Sheldrick, 2014)'
_computing_structure_solution 'intrinsic phasing'
_diffrn_ambient_temperature 100(2)
_diffrn_measured_fraction_theta_full 0.999
_diffrn_measured_fraction_theta_max 0.996
_diffrn_measurement_device_type 'Bruker Venture D8'
_diffrn_measurement_method 'omega + phi scans'
_diffrn_radiation_type MoK\a
_diffrn_radiation_wavelength 0.71073
_diffrn_reflns_av_R_equivalents 0.0287
_diffrn_reflns_av_unetI/netI 0.0235
_diffrn_reflns_Laue_measured_fraction_full 0.999
_diffrn_reflns_Laue_measured_fraction_max 0.996
_diffrn_reflns_limit_h_max 8
_diffrn_reflns_limit_h_min -8
_diffrn_reflns_limit_k_max 12
_diffrn_reflns_limit_k_min -12
_diffrn_reflns_limit_l_max 14
_diffrn_reflns_limit_l_min -14
_diffrn_reflns_number 13141
_diffrn_reflns_point_group_measured_fraction_full 0.999
_diffrn_reflns_point_group_measured_fraction_max 0.996
_diffrn_reflns_theta_full 25.242
_diffrn_reflns_theta_max 26.414
_diffrn_reflns_theta_min 2.763
_exptl_absorpt_coefficient_mu 0.167
_exptl_absorpt_correction_T_max 0.7454
_exptl_absorpt_correction_T_min 0.7062
_exptl_absorpt_correction_type multi-scan
_exptl_absorpt_process_details 'Blessing, 1995'
_exptl_crystal_colour colorless
_exptl_crystal_density_diffrn 1.613
_exptl_crystal_description block
_exptl_crystal_F_000 388
_exptl_crystal_size_max 0.24
_exptl_crystal_size_mid 0.23
_exptl_crystal_size_min 0.08
_refine_diff_density_max 0.250
_refine_diff_density_min -0.315
_refine_diff_density_rms 0.054
_refine_ls_extinction_method none
_refine_ls_goodness_of_fit_ref 1.018
_refine_ls_hydrogen_treatment constr
_refine_ls_matrix_type full
_refine_ls_number_parameters 230
_refine_ls_number_reflns 3208
_refine_ls_number_restraints 0
_refine_ls_restrained_S_all 1.018
_refine_ls_R_factor_all 0.0418
_refine_ls_R_factor_gt 0.0327
_refine_ls_shift/su_max 0.000
_refine_ls_shift/su_mean 0.000
_refine_ls_structure_factor_coef Fsqd
_refine_ls_weighting_details 'w=1/[\s^2^(Fo^2^)+(0.0399P)^2^+0.4117P] where P=(Fo^2^+2Fc^2^)/3'
_refine_ls_weighting_scheme calc
_refine_ls_wR_factor_gt 0.0779
_refine_ls_wR_factor_ref 0.0827
_reflns_Friedel_coverage 0.000
_reflns_number_gt 2720
_reflns_number_total 3208
_reflns_threshold_expression 'I > 2\s(I)'
_cod_data_source_file d0sc06957d2.cif
_cod_data_source_block bip489_a
_cod_depositor_comments 'Adding full bibliography for 1560371--1560374.cif.'
_cod_database_code 1560372
_shelx_shelxl_version_number 2014/7
_shelx_space_group_comment
;
The symmetry employed for this shelxl refinement is uniquely defined
by the following loop, which should always be used as a source of
symmetry information in preference to the above space-group names.
They are only intended as comments.
;

loop_
_space_group_symop_operation_xyz
'x, y, z'
'-x, -y, -z'

loop_
_atom_site_label
_atom_site_type_symbol
_atom_site_fract_x
_atom_site_fract_y
_atom_site_fract_z
_atom_site_U_iso_or_equiv
_atom_site_adp_type
_atom_site_occupancy
_atom_site_site_symmetry_order
_atom_site_calc_flag
_atom_site_refinement_flags_posn
_atom_site_refinement_flags_adp
_atom_site_refinement_flags_occupancy
_atom_site_disorder_assembly
_atom_site_disorder_group
F1 F 0.79565(12) 0.39838(9) 0.95758(8) 0.0202(2) Uani 1 1 d . . . . .
C1 C 0.58835(19) 0.32985(14) 0.66854(12) 0.0115(3) Uani 1 1 d . . . . .
H1 H 0.6557 0.4251 0.6517 0.014 Uiso 1 1 calc R U . . .
N1 N 0.39941(16) 0.14176(12) 0.74041(10) 0.0103(2) Uani 1 1 d . . . . .
B1 B 0.8170(2) 0.25999(16) 0.95757(14) 0.0129(3) Uani 1 1 d . . . . .
B2 B 0.2060(2) 0.28778(18) 0.45076(14) 0.0160(3) Uani 1 1 d . . . . .
C2 C 0.45485(19) 0.28553(14) 0.75059(11) 0.0099(3) Uani 1 1 d . . . . .
F2 F 0.63622(11) 0.16491(8) 0.97459(7) 0.01631(19) Uani 1 1 d . . . . .
N2 N 0.49005(17) 0.09354(12) 0.65880(10) 0.0128(2) Uani 1 1 d . . . . .
F3 F 0.88556(13) 0.22954(9) 0.85268(8) 0.0227(2) Uani 1 1 d . . . . .
C3 C 0.3781(2) 0.36388(14) 0.84034(12) 0.0120(3) Uani 1 1 d . . . . .
H3A H 0.2349 0.3321 0.8369 0.014 Uiso 1 1 calc R U . . .
H3AB H 0.4231 0.3398 0.9167 0.014 Uiso 1 1 calc R U . . .
N3 N 0.60434(16) 0.20978(12) 0.61644(10) 0.0114(2) Uani 1 1 d . . . . .
F4 F 0.94767(13) 0.24689(10) 1.04503(8) 0.0248(2) Uani 1 1 d . . . . .
C4 C 0.44144(19) 0.52166(14) 0.82618(11) 0.0101(3) Uani 1 1 d . . . . .
N4 N 0.32325(16) 0.59774(12) 0.78177(9) 0.0102(2) Uani 1 1 d . . . . .
F6 F 0.18067(14) 0.20817(11) 0.54923(9) 0.0331(3) Uani 1 1 d . . . . .
C6 C 0.2519(2) 0.04078(15) 0.80403(13) 0.0165(3) Uani 1 1 d . . . . .
H6A H 0.1394 0.0788 0.8127 0.025 Uiso 1 1 calc R U . . .
H6B H 0.3054 0.0263 0.8798 0.025 Uiso 1 1 calc R U . . .
H6C H 0.2121 -0.0503 0.7622 0.025 Uiso 1 1 calc R U . . .
N6 N 0.58234(16) 0.74800(12) 0.82452(10) 0.0107(2) Uani 1 1 d . . . . .
F5 F 0.39814(13) 0.31929(11) 0.41836(8) 0.0284(2) Uani 1 1 d . . . . .
C5 C 0.6124(2) 0.62084(14) 0.85345(11) 0.0109(3) Uani 1 1 d . . . . .
H5 H 0.7275 0.6040 0.8858 0.013 Uiso 1 1 calc R U . . .
N5 N 0.40722(16) 0.73566(12) 0.78076(10) 0.0118(2) Uani 1 1 d . . . . .
F8 F 0.08338(14) 0.21446(10) 0.36274(8) 0.0270(2) Uani 1 1 d . . . . .
C8 C 0.1223(2) 0.54521(15) 0.73782(13) 0.0163(3) Uani 1 1 d . . . . .
H8A H 0.0734 0.6260 0.7142 0.024 Uiso 1 1 calc R U . . .
H8B H 0.0419 0.4930 0.7980 0.024 Uiso 1 1 calc R U . . .
H8C H 0.1176 0.4816 0.6719 0.024 Uiso 1 1 calc R U . . .
C9 C 0.7170(2) 0.88982(14) 0.83732(13) 0.0157(3) Uani 1 1 d . . . . .
H9A H 0.7442 0.9319 0.7617 0.024 Uiso 1 1 calc R U . . .
H9B H 0.8380 0.8821 0.8748 0.024 Uiso 1 1 calc R U . . .
H9C H 0.6591 0.9504 0.8840 0.024 Uiso 1 1 calc R U . . .
F7 F 0.15875(13) 0.41615(9) 0.47099(8) 0.0247(2) Uani 1 1 d . . . . .
C7 C 0.7277(2) 0.19759(16) 0.52127(13) 0.0181(3) Uani 1 1 d . . . . .
H7A H 0.6464 0.1621 0.4527 0.027 Uiso 1 1 calc R U . . .
H7B H 0.8045 0.1312 0.5415 0.027 Uiso 1 1 calc R U . . .
H7C H 0.8146 0.2913 0.5059 0.027 Uiso 1 1 calc R U . . .

loop_
_atom_site_aniso_label
_atom_site_aniso_U_11
_atom_site_aniso_U_22
_atom_site_aniso_U_33
_atom_site_aniso_U_23
_atom_site_aniso_U_13
_atom_site_aniso_U_12
F1 0.0213(5) 0.0114(4) 0.0283(5) 0.0003(3) -0.0023(4) 0.0055(4)
C1 0.0114(6) 0.0096(6) 0.0128(7) -0.0003(5) -0.0009(5) 0.0016(5)
N1 0.0103(5) 0.0096(5) 0.0111(6) 0.0006(4) -0.0004(4) 0.0027(4)
B1 0.0106(7) 0.0123(7) 0.0160(8) 0.0011(6) -0.0004(6) 0.0033(6)
B2 0.0155(8) 0.0207(8) 0.0127(8) 0.0008(6) -0.0014(6) 0.0067(7)
C2 0.0099(6) 0.0095(6) 0.0103(6) -0.0001(5) -0.0031(5) 0.0028(5)
F2 0.0131(4) 0.0154(4) 0.0183(4) 0.0006(3) 0.0022(3) -0.0002(3)
N2 0.0132(6) 0.0123(6) 0.0133(6) -0.0005(5) 0.0000(5) 0.0039(5)
F3 0.0217(5) 0.0230(5) 0.0231(5) -0.0006(4) 0.0098(4) 0.0045(4)
C3 0.0128(7) 0.0100(6) 0.0131(7) 0.0014(5) 0.0025(5) 0.0029(5)
N3 0.0096(5) 0.0129(6) 0.0112(6) -0.0009(4) -0.0003(4) 0.0021(5)
F4 0.0193(5) 0.0245(5) 0.0298(5) 0.0050(4) -0.0109(4) 0.0055(4)
C4 0.0121(6) 0.0121(6) 0.0075(6) 0.0003(5) 0.0023(5) 0.0054(5)
N4 0.0107(6) 0.0109(5) 0.0096(6) 0.0001(4) -0.0001(4) 0.0036(4)
F6 0.0209(5) 0.0436(6) 0.0304(6) 0.0211(5) -0.0061(4) 0.0014(4)
C6 0.0165(7) 0.0100(6) 0.0218(8) 0.0030(6) 0.0058(6) 0.0007(5)
N6 0.0112(6) 0.0101(5) 0.0111(6) -0.0010(4) 0.0007(4) 0.0033(4)
F5 0.0171(5) 0.0516(6) 0.0200(5) 0.0009(4) 0.0031(4) 0.0148(4)
C5 0.0123(7) 0.0111(6) 0.0108(6) 0.0007(5) 0.0013(5) 0.0056(5)
N5 0.0119(6) 0.0121(6) 0.0123(6) 0.0002(4) 0.0010(4) 0.0044(5)
F8 0.0272(5) 0.0318(5) 0.0243(5) -0.0116(4) -0.0109(4) 0.0135(4)
C8 0.0108(7) 0.0178(7) 0.0194(7) 0.0008(6) -0.0041(6) 0.0028(6)
C9 0.0147(7) 0.0094(6) 0.0219(8) -0.0022(6) 0.0004(6) 0.0014(5)
F7 0.0211(5) 0.0193(5) 0.0331(5) -0.0050(4) 0.0038(4) 0.0039(4)
C7 0.0169(7) 0.0226(8) 0.0157(7) -0.0019(6) 0.0056(6) 0.0063(6)

loop_
_atom_type_symbol
_atom_type_description
_atom_type_scat_dispersion_real
_atom_type_scat_dispersion_imag
_atom_type_scat_source
C C 0.0033 0.0016 'International Tables Vol C Tables 4.2.6.8 and 6.1.1.4'
H H 0.0000 0.0000 'International Tables Vol C Tables 4.2.6.8 and 6.1.1.4'
B B 0.0013 0.0007 'International Tables Vol C Tables 4.2.6.8 and 6.1.1.4'
F F 0.0171 0.0103 'International Tables Vol C Tables 4.2.6.8 and 6.1.1.4'
N N 0.0061 0.0033 'International Tables Vol C Tables 4.2.6.8 and 6.1.1.4'

loop_
_geom_angle_atom_site_label_1
_geom_angle_atom_site_label_2
_geom_angle_atom_site_label_3
_geom_angle
_geom_angle_site_symmetry_1
_geom_angle_site_symmetry_3
_geom_angle_publ_flag
N3 C1 C2 105.43(12) . . ?
N3 C1 H1 127.3 . . ?
C2 C1 H1 127.3 . . ?
N2 N1 C2 112.60(11) . . ?
N2 N1 C6 119.27(11) . . ?
C2 N1 C6 128.07(12) . . ?
F4 B1 F3 109.34(12) . . ?
F4 B1 F1 109.77(12) . . ?
F3 B1 F1 109.83(12) . . ?
F4 B1 F2 109.90(12) . . ?
F3 B1 F2 109.36(12) . . ?
F1 B1 F2 108.63(11) . . ?
F6 B2 F8 110.05(13) . . ?
F6 B2 F5 110.73(12) . . ?
F8 B2 F5 110.22(13) . . ?
F6 B2 F7 109.29(13) . . ?
F8 B2 F7 108.17(12) . . ?
F5 B2 F7 108.32(13) . . ?
N1 C2 C1 105.19(12) . . ?
N1 C2 C3 122.23(12) . . ?
C1 C2 C3 132.54(12) . . ?
N3 N2 N1 103.91(10) . . ?
C4 C3 C2 112.54(11) . . ?
C4 C3 H3A 109.1 . . ?
C2 C3 H3A 109.1 . . ?
C4 C3 H3AB 109.1 . . ?
C2 C3 H3AB 109.1 . . ?
H3A C3 H3AB 107.8 . . ?
N2 N3 C1 112.86(11) . . ?
N2 N3 C7 119.43(11) . . ?
C1 N3 C7 127.70(12) . . ?
N4 C4 C5 104.95(11) . . ?
N4 C4 C3 123.00(12) . . ?
C5 C4 C3 132.04(12) . . ?
N5 N4 C4 112.64(11) . . ?
N5 N4 C8 119.01(11) . . ?
C4 N4 C8 128.35(12) . . ?
N1 C6 H6A 109.5 . . ?
N1 C6 H6B 109.5 . . ?
H6A C6 H6B 109.5 . . ?
N1 C6 H6C 109.5 . . ?
H6A C6 H6C 109.5 . . ?
H6B C6 H6C 109.5 . . ?
N5 N6 C5 112.66(11) . . ?
N5 N6 C9 119.12(11) . . ?
C5 N6 C9 128.22(12) . . ?
N6 C5 C4 105.37(12) . . ?
N6 C5 H5 127.3 . . ?
C4 C5 H5 127.3 . . ?
N6 N5 N4 104.37(10) . . ?
N4 C8 H8A 109.5 . . ?
N4 C8 H8B 109.5 . . ?
H8A C8 H8B 109.5 . . ?
N4 C8 H8C 109.5 . . ?
H8A C8 H8C 109.5 . . ?
H8B C8 H8C 109.5 . . ?
N6 C9 H9A 109.5 . . ?
N6 C9 H9B 109.5 . . ?
H9A C9 H9B 109.5 . . ?
N6 C9 H9C 109.5 . . ?
H9A C9 H9C 109.5 . . ?
H9B C9 H9C 109.5 . . ?
N3 C7 H7A 109.5 . . ?
N3 C7 H7B 109.5 . . ?
H7A C7 H7B 109.5 . . ?
N3 C7 H7C 109.5 . . ?
H7A C7 H7C 109.5 . . ?
H7B C7 H7C 109.5 . . ?

loop_
_geom_bond_atom_site_label_1
_geom_bond_atom_site_label_2
_geom_bond_distance
_geom_bond_site_symmetry_2
_geom_bond_publ_flag
F1 B1 1.3968(17) . ?
C1 N3 1.3493(18) . ?
C1 C2 1.3657(19) . ?
C1 H1 0.9500 . ?
N1 N2 1.3227(16) . ?
N1 C2 1.3541(17) . ?
N1 C6 1.4643(17) . ?
B1 F4 1.3935(18) . ?
B1 F3 1.3944(18) . ?
B1 F2 1.3991(17) . ?
B2 F6 1.3811(19) . ?
B2 F8 1.3934(19) . ?
B2 F5 1.3945(19) . ?
B2 F7 1.4005(19) . ?
C2 C3 1.4956(18) . ?
N2 N3 1.3182(16) . ?
C3 C4 1.4944(18) . ?
C3 H3A 0.9900 . ?
C3 H3AB 0.9900 . ?
N3 C7 1.4664(17) . ?
C4 N4 1.3586(17) . ?
C4 C5 1.371(2) . ?
N4 N5 1.3186(16) . ?
N4 C8 1.4689(17) . ?
C6 H6A 0.9800 . ?
C6 H6B 0.9800 . ?
C6 H6C 0.9800 . ?
N6 N5 1.3151(16) . ?
N6 C5 1.3555(17) . ?
N6 C9 1.4639(18) . ?
C5 H5 0.9500 . ?
C8 H8A 0.9800 . ?
C8 H8B 0.9800 . ?
C8 H8C 0.9800 . ?
C9 H9A 0.9800 . ?
C9 H9B 0.9800 . ?
C9 H9C 0.9800 . ?
C7 H7A 0.9800 . ?
C7 H7B 0.9800 . ?
C7 H7C 0.9800 . ?
